data_2243078
loop_
_publ_author_name
'Gomes, Ligia R.'
'Low, John Nicolson'
'Wardell, James L.'
'Capelini, Camiola'
'C\^amara, Vitoria R.F.'
'da Silva, Edson F.'
'Carvalho, Samir A.'

_publ_section_title
;
 Crystal structures and Hirshfeld surface analyses of
 (<i>E</i>)-<i>N</i>'-benzylidene-2-oxo-2<i>H</i>-chromene-3-carbohydrazide
 and the disordered hemi-DMSO solvate of
 (<i>E</i>)-2-oxo-<i>N</i>'-(3,4,5-trimethoxybenzylidene)-2<i>H</i>-chromene-3-carbohydrazide:
 lattice energy and intermolecular interaction energy calculations for the
 former
;
_journal_coeditor_code LH5917
_journal_issue 10
_journal_name_full 'Acta Crystallographica Section E'
_journal_page_first 1403
_journal_page_last 1410
_journal_paper_doi 10.1107/S2056989019012015
_journal_volume 75
_journal_year 2019
_chemical_formula_iupac 'C20 H18 N2 O6, 0.5C2 H6 O S'
_chemical_formula_moiety 'C20 H18 N2 O6, 0.5C2 H6 O S'
_chemical_formula_sum 'C21 H21 N2 O6.5 S0.5'
_chemical_formula_weight 421.43
_chemical_name_systematic
'(<i>E</i>)-2-Oxo-<i>N</i>'-(3,4,5-trimethoxybenzylidene)-2<i>H</i>-chromene-3-carbohydrazide dimethyl sulfoxide hemisolvate'
_space_group_crystal_system monoclinic
_space_group_IT_number 15
_space_group_name_Hall '-C 2yc'
_space_group_name_H-M_alt 'C 1 2/c 1'
_symmetry_space_group_name_Hall '-C 2yc'
_symmetry_space_group_name_H-M 'C 1 2/c 1'
_atom_sites_solution_hydrogens mixed
_audit_creation_method SHELXL-2014/7
_cell_angle_alpha 90
_cell_angle_beta 107.203(2)
_cell_angle_gamma 90
_cell_formula_units_Z 8
_cell_length_a 33.0258(7)
_cell_length_b 5.44120(10)
_cell_length_c 22.4342(4)
_cell_measurement_reflns_used 13857
_cell_measurement_temperature 100(2)
_cell_measurement_theta_max 31.5910
_cell_measurement_theta_min 1.9810
_cell_volume 3851.07(13)
_computing_cell_refinement
;
CrysAlisPro (Rigaku OD, 2019)
;
_computing_data_collection
;
CrysAlisPro (Rigaku OD, 2019)
;
_computing_data_reduction
;
CrysAlisPro (Rigaku OD, 2019)
;
_computing_molecular_graphics
;
Mercury (Macrae <i>et al.</i>,  2006)
;
_computing_publication_material
;
OSCAIL (McArdle <i>et al.</i>,  2004),
SHELXL2017 (Sheldrick, 2015b)
PLATON (Spek, 2009)
;
_computing_structure_refinement
;
OSCAIL (McArdle <i>et al.</i>,  2004),
<i>ShelXle</i> (H\"ubschle <i>et al.</i>,  2011)
SHELXL2017 (Sheldrick, 2015b)
;
_computing_structure_solution
;
Oscail (McArdle <i>et al.</i>,  2004),
SHELXT (Sheldrick, 2015a)
;
_diffrn_ambient_temperature 100(2)
_diffrn_detector 'hybrid pixel detector'
_diffrn_detector_area_resol_mean 10
_diffrn_measured_fraction_theta_full 0.999
_diffrn_measured_fraction_theta_max 0.996
_diffrn_measurement_device 'four-circle diffractometer'
_diffrn_measurement_device_type
;
Rigaku FRE+ equipped with VHF Varimax confocal mirrors and an
AFC12 goniometer and HyPix 6000 detector
;
_diffrn_measurement_method 'profile data from \w-scans'
_diffrn_measurement_specimen_support 'MiTeGen MicroLoop'
_diffrn_radiation_monochromator 'Confocal mirrors, VHF Varimax'
_diffrn_radiation_probe x-ray
_diffrn_radiation_type 'Mo K\a'
_diffrn_radiation_wavelength 0.71075
_diffrn_reflns_av_R_equivalents 0.0156
_diffrn_reflns_av_unetI/netI 0.0121
_diffrn_reflns_limit_h_max 42
_diffrn_reflns_limit_h_min -42
_diffrn_reflns_limit_k_max 7
_diffrn_reflns_limit_k_min -6
_diffrn_reflns_limit_l_max 29
_diffrn_reflns_limit_l_min -26
_diffrn_reflns_number 22915
_diffrn_reflns_theta_full 25.242
_diffrn_reflns_theta_max 27.473
_diffrn_reflns_theta_min 2.583
_diffrn_source 'Rotating Anode'
_diffrn_source_current 55.0
_diffrn_source_power 2.475
_diffrn_source_voltage 45.0
_exptl_absorpt_coefficient_mu 0.160
_exptl_absorpt_correction_T_max 1.000
_exptl_absorpt_correction_T_min 0.837
_exptl_absorpt_correction_type gaussian
_exptl_absorpt_process_details
;
(CrysAlisPro; Rigaku OD, 2019)
;
_exptl_crystal_colour yellow
_exptl_crystal_density_diffrn 1.454
_exptl_crystal_description block
_exptl_crystal_F_000 1768
_exptl_crystal_size_max 0.403
_exptl_crystal_size_mid 0.081
_exptl_crystal_size_min 0.040
_refine_diff_density_max 0.312
_refine_diff_density_min -0.303
_refine_ls_extinction_method none
_refine_ls_goodness_of_fit_ref 1.050
_refine_ls_hydrogen_treatment mixed
_refine_ls_matrix_type full
_refine_ls_number_parameters 298
_refine_ls_number_reflns 4381
_refine_ls_number_restraints 0
_refine_ls_restrained_S_all 1.050
_refine_ls_R_factor_all 0.0344
_refine_ls_R_factor_gt 0.0315
_refine_ls_shift/su_max 0.001
_refine_ls_shift/su_mean 0.000
_refine_ls_structure_factor_coef Fsqd
_refine_ls_weighting_details 'w=1/[\s^2^(Fo^2^)+(0.0456P)^2^+2.9167P] where P=(Fo^2^+2Fc^2^)/3'
_refine_ls_weighting_scheme calc
_refine_ls_wR_factor_gt 0.0842
_refine_ls_wR_factor_ref 0.0860
_reflns_number_gt 3983
_reflns_number_total 4381
_reflns_threshold_expression 'I > 2\s(I)'
_cod_data_source_file lh5917sup1.cif
_cod_data_source_block I
_cod_original_formula_sum 'C21 H21 N2 O6.50 S0.50'
_cod_database_code 2243078
_shelx_space_group_comment
;
The symmetry employed for this shelxl refinement is uniquely defined
by the following loop, which should always be used as a source of
symmetry information in preference to the above space-group names.
They are only intended as comments.
;
_shelx_estimated_absorpt_t_min 0.938
_shelx_estimated_absorpt_t_max 0.994

loop_
_space_group_symop_operation_xyz
'x, y, z'
'-x, y, -z+1/2'
'x+1/2, y+1/2, z'
'-x+1/2, y+1/2, -z+1/2'
'-x, -y, -z'
'x, -y, z-1/2'
'-x+1/2, -y+1/2, -z'
'x+1/2, -y+1/2, z-1/2'

loop_
_atom_site_type_symbol
_atom_site_label
_atom_site_fract_x
_atom_site_fract_y
_atom_site_fract_z
_atom_site_U_iso_or_equiv
_atom_site_adp_type
_atom_site_calc_flag
_atom_site_occupancy
_atom_site_disorder_assembly
_atom_site_disorder_group
O O1 0.40457(2) 0.68439(13) 0.52398(3) 0.01627(16) Uani d 1 . .
O O2 0.46021(2) 0.81610(14) 0.59671(4) 0.02005(17) Uani d 1 . .
O O31 0.53178(2) 0.20068(14) 0.57120(3) 0.01931(17) Uani d 1 . .
O O343 0.72470(2) 0.31586(14) 0.80720(3) 0.01717(16) Uani d 1 . .
O O344 0.73938(2) 0.64983(14) 0.89856(3) 0.01614(16) Uani d 1 . .
O O345 0.67832(2) 0.95654(15) 0.90901(3) 0.02104(17) Uani d 1 . .
N N32 0.53224(3) 0.55236(18) 0.62643(4) 0.01798(19) Uani d 1 . .
H H32 0.5171(5) 0.679(3) 0.6305(7) 0.029(4) Uiso d 1 . .
N N33 0.57200(3) 0.51012(17) 0.66718(4) 0.01668(18) Uani d 1 . .
C C2 0.44611(3) 0.65614(18) 0.55853(4) 0.01415(19) Uani d 1 . .
C C3 0.46844(3) 0.43809(18) 0.54634(4) 0.01325(19) Uani d 1 . .
C C4 0.44791(3) 0.27552(19) 0.50194(4) 0.01369(19) Uani d 1 . .
H H4 0.462640 0.135045 0.494099 0.016 Uiso calc 1 . .
C C5 0.38134(3) 0.14563(19) 0.42087(5) 0.0175(2) Uani d 1 . .
H H5 0.394775 0.003909 0.410755 0.021 Uiso calc 1 . .
C C4A 0.40442(3) 0.31084(18) 0.46651(4) 0.01345(19) Uani d 1 . .
C C6 0.33896(3) 0.1903(2) 0.39072(5) 0.0204(2) Uani d 1 . .
H H6 0.323245 0.077292 0.360352 0.024 Uiso calc 1 . .
C C7 0.31911(3) 0.4001(2) 0.40457(5) 0.0194(2) Uani d 1 . .
H H7 0.289997 0.428309 0.383493 0.023 Uiso calc 1 . .
C C8 0.34135(3) 0.5677(2) 0.44868(5) 0.0173(2) Uani d 1 . .
H H8 0.328020 0.711508 0.457860 0.021 Uiso calc 1 . .
C C8A 0.38373(3) 0.51893(18) 0.47906(4) 0.01401(19) Uani d 1 . .
C C31 0.51385(3) 0.38442(19) 0.58215(4) 0.0144(2) Uani d 1 . .
C C34 0.58354(3) 0.6722(2) 0.70991(5) 0.0234(2) Uani d 1 . .
H H34 0.565334 0.807515 0.709773 0.028 Uiso calc 1 . .
C C341 0.62400(3) 0.6560(2) 0.75915(5) 0.0182(2) Uani d 1 . .
C C342 0.65468(3) 0.48341(19) 0.75655(4) 0.0154(2) Uani d 1 . .
H H342 0.649709 0.371929 0.722555 0.018 Uiso calc 1 . .
C C343 0.69263(3) 0.47723(18) 0.80448(4) 0.01379(19) Uani d 1 . .
C C344 0.70034(3) 0.64402(19) 0.85427(4) 0.0140(2) Uani d 1 . .
C C345 0.66880(3) 0.80974(19) 0.85746(5) 0.0165(2) Uani d 1 . .
C C346 0.63073(3) 0.8169(2) 0.80957(5) 0.0207(2) Uani d 1 . .
H H346 0.609346 0.931306 0.811211 0.025 Uiso calc 1 . .
C C431 0.71732(4) 0.1389(2) 0.75813(5) 0.0207(2) Uani d 1 . .
H H43A 0.712251 0.223812 0.718061 0.031 Uiso calc 1 . .
H H43B 0.692471 0.039486 0.757575 0.031 Uiso calc 1 . .
H H43C 0.742175 0.032094 0.765084 0.031 Uiso calc 1 . .
C C441 0.74230(3) 0.4860(2) 0.94982(5) 0.0195(2) Uani d 1 . .
H H41A 0.736607 0.317514 0.934155 0.029 Uiso calc 1 . .
H H41B 0.721429 0.533664 0.970960 0.029 Uiso calc 1 . .
H H41C 0.770842 0.495051 0.979338 0.029 Uiso calc 1 . .
C C451 0.64624(3) 1.1251(2) 0.91407(5) 0.0196(2) Uani d 1 . .
H H51A 0.620280 1.034335 0.912316 0.029 Uiso calc 1 . .
H H51B 0.640421 1.242953 0.879538 0.029 Uiso calc 1 . .
H H51C 0.656046 1.213390 0.953827 0.029 Uiso calc 1 . .
S S1S 0.50726(2) 1.12167(9) 0.72755(2) 0.01665(11) Uani d 0.5 A -1
O O1S 0.4985(16) 0.8678(3) 0.7444(12) 0.026(2) Uani d 0.5 A -1
C C1S 0.45886(14) 1.2893(14) 0.7013(3) 0.0207(9) Uani d 0.5 A -1
H H1SA 0.442339 1.228493 0.660195 0.031 Uiso calc 0.5 A -1
H H1SB 0.465103 1.464184 0.698321 0.031 Uiso calc 0.5 A -1
H H1SC 0.442536 1.267478 0.730985 0.031 Uiso calc 0.5 A -1
C C2S 0.52800(15) 1.2784(15) 0.7996(3) 0.0300(12) Uani d 0.5 A -1
H H2SA 0.510606 1.241255 0.827053 0.045 Uiso calc 0.5 A -1
H H2SB 0.527643 1.455833 0.791972 0.045 Uiso calc 0.5 A -1
H H2SC 0.557203 1.224526 0.819443 0.045 Uiso calc 0.5 A -1

loop_
_atom_site_aniso_label
_atom_site_aniso_U_11
_atom_site_aniso_U_22
_atom_site_aniso_U_33
_atom_site_aniso_U_12
_atom_site_aniso_U_13
_atom_site_aniso_U_23
O1 0.0125(3) 0.0167(4) 0.0169(3) 0.0020(3) 0.0002(3) -0.0032(3)
O2 0.0179(4) 0.0181(4) 0.0202(4) 0.0021(3) -0.0004(3) -0.0066(3)
O31 0.0143(3) 0.0207(4) 0.0198(4) 0.0040(3) 0.0002(3) -0.0052(3)
O343 0.0150(3) 0.0195(4) 0.0151(3) 0.0036(3) 0.0015(3) -0.0017(3)
O344 0.0122(3) 0.0200(4) 0.0129(3) -0.0033(3) -0.0014(3) 0.0018(3)
O345 0.0171(4) 0.0253(4) 0.0179(4) 0.0004(3) 0.0008(3) -0.0105(3)
N32 0.0103(4) 0.0222(5) 0.0177(4) 0.0040(3) -0.0017(3) -0.0063(3)
N33 0.0104(4) 0.0231(5) 0.0144(4) 0.0001(3) 0.0003(3) -0.0022(3)
C2 0.0122(4) 0.0160(5) 0.0130(4) 0.0007(4) 0.0018(3) 0.0001(4)
C3 0.0115(4) 0.0149(5) 0.0124(4) 0.0008(4) 0.0022(3) 0.0002(4)
C4 0.0135(4) 0.0140(5) 0.0130(4) 0.0007(4) 0.0031(4) 0.0006(4)
C5 0.0183(5) 0.0165(5) 0.0156(5) -0.0020(4) 0.0018(4) -0.0006(4)
C4A 0.0129(4) 0.0147(5) 0.0117(4) -0.0013(4) 0.0021(3) 0.0015(3)
C6 0.0189(5) 0.0223(5) 0.0155(5) -0.0060(4) -0.0020(4) -0.0002(4)
C7 0.0124(5) 0.0248(6) 0.0171(5) -0.0022(4) -0.0015(4) 0.0060(4)
C8 0.0139(5) 0.0186(5) 0.0183(5) 0.0016(4) 0.0031(4) 0.0042(4)
C8A 0.0135(4) 0.0148(5) 0.0125(4) -0.0021(4) 0.0020(4) 0.0008(4)
C31 0.0119(4) 0.0179(5) 0.0123(4) 0.0003(4) 0.0019(3) -0.0009(4)
C34 0.0143(5) 0.0289(6) 0.0226(5) 0.0051(4) -0.0011(4) -0.0099(4)
C341 0.0131(5) 0.0229(5) 0.0163(5) -0.0007(4) 0.0008(4) -0.0050(4)
C342 0.0142(4) 0.0188(5) 0.0122(4) -0.0016(4) 0.0024(4) -0.0034(4)
C343 0.0132(4) 0.0151(5) 0.0136(4) -0.0005(4) 0.0047(4) 0.0014(4)
C344 0.0109(4) 0.0177(5) 0.0116(4) -0.0032(4) 0.0007(3) 0.0010(4)
C345 0.0157(5) 0.0191(5) 0.0137(5) -0.0032(4) 0.0031(4) -0.0049(4)
C346 0.0140(5) 0.0250(6) 0.0209(5) 0.0029(4) 0.0019(4) -0.0081(4)
C431 0.0224(5) 0.0185(5) 0.0203(5) 0.0032(4) 0.0051(4) -0.0037(4)
C441 0.0193(5) 0.0220(5) 0.0145(5) -0.0009(4) 0.0007(4) 0.0032(4)
C451 0.0180(5) 0.0209(5) 0.0205(5) -0.0021(4) 0.0064(4) -0.0075(4)
S1S 0.0182(2) 0.0149(2) 0.0183(2) 0.00064(18) 0.00770(19) -0.00093(19)
O1S 0.040(5) 0.0140(6) 0.030(7) 0.0000(17) 0.020(7) -0.0005(12)
C1S 0.019(2) 0.0187(14) 0.0218(14) 0.003(2) 0.0018(17) 0.0027(10)
C2S 0.033(3) 0.024(2) 0.0284(17) 0.006(3) 0.001(2) -0.0054(13)

loop_
_atom_type_symbol
_atom_type_description
_atom_type_scat_dispersion_real
_atom_type_scat_dispersion_imag
_atom_type_scat_source
C C 0.0033 0.0016 'International Tables Vol C Tables 4.2.6.8 and 6.1.1.4'
H H 0.0000 0.0000 'International Tables Vol C Tables 4.2.6.8 and 6.1.1.4'
N N 0.0061 0.0033 'International Tables Vol C Tables 4.2.6.8 and 6.1.1.4'
O O 0.0106 0.0060 'International Tables Vol C Tables 4.2.6.8 and 6.1.1.4'
S S 0.1246 0.1234 'International Tables Vol C Tables 4.2.6.8 and 6.1.1.4'

loop_
_geom_angle_atom_site_label_1
_geom_angle_atom_site_label_2
_geom_angle_atom_site_label_3
_geom_angle
C2 O1 C8A 122.80(8)
C343 O343 C431 116.52(8)
C344 O344 C441 113.00(8)
C345 O345 C451 116.90(8)
C31 N32 N33 120.41(9)
C31 N32 H32 117.6(10)
N33 N32 H32 121.7(10)
C34 N33 N32 113.41(9)
O2 C2 O1 115.46(9)
O2 C2 C3 127.12(9)
O1 C2 C3 117.42(8)
C4 C3 C2 119.74(9)
C4 C3 C31 117.95(9)
C2 C3 C31 122.31(9)
C3 C4 C4A 121.44(9)
C3 C4 H4 119.3
C4A C4 H4 119.3
C6 C5 C4A 119.72(10)
C6 C5 H5 120.1
C4A C5 H5 120.1
C8A C4A C5 118.30(9)
C8A C4A C4 117.88(9)
C5 C4A C4 123.81(9)
C5 C6 C7 120.56(10)
C5 C6 H6 119.7
C7 C6 H6 119.7
C8 C7 C6 120.80(9)
C8 C7 H7 119.6
C6 C7 H7 119.6
C7 C8 C8A 117.99(10)
C7 C8 H8 121.0
C8A C8 H8 121.0
O1 C8A C8 116.63(9)
O1 C8A C4A 120.73(9)
C8 C8A C4A 122.62(9)
O31 C31 N32 124.05(9)
O31 C31 C3 121.09(9)
N32 C31 C3 114.86(9)
N33 C34 C341 121.94(10)
N33 C34 H34 119.0
C341 C34 H34 119.0
C342 C341 C346 120.85(9)
C342 C341 C34 121.44(9)
C346 C341 C34 117.71(9)
C343 C342 C341 118.94(9)
C343 C342 H342 120.5
C341 C342 H342 120.5
O343 C343 C342 124.14(9)
O343 C343 C344 115.17(8)
C342 C343 C344 120.69(9)
O344 C344 C345 120.16(9)
O344 C344 C343 120.05(9)
C345 C344 C343 119.76(9)
O345 C345 C346 124.54(9)
O345 C345 C344 115.71(9)
C346 C345 C344 119.75(9)
C345 C346 C341 119.92(10)
C345 C346 H346 120.0
C341 C346 H346 120.0
O343 C431 H43A 109.5
O343 C431 H43B 109.5
H43A C431 H43B 109.5
O343 C431 H43C 109.5
H43A C431 H43C 109.5
H43B C431 H43C 109.5
O344 C441 H41A 109.5
O344 C441 H41B 109.5
H41A C441 H41B 109.5
O344 C441 H41C 109.5
H41A C441 H41C 109.5
H41B C441 H41C 109.5
O345 C451 H51A 109.5
O345 C451 H51B 109.5
H51A C451 H51B 109.5
O345 C451 H51C 109.5
H51A C451 H51C 109.5
H51B C451 H51C 109.5
O1S S1S C2S 105.5(10)
O1S S1S C1S 109.8(19)
C2S S1S C1S 96.99(18)
S1S C1S H1SA 109.5
S1S C1S H1SB 109.5
H1SA C1S H1SB 109.5
S1S C1S H1SC 109.5
H1SA C1S H1SC 109.5
H1SB C1S H1SC 109.5
S1S C2S H2SA 109.5
S1S C2S H2SB 109.5
H2SA C2S H2SB 109.5
S1S C2S H2SC 109.5
H2SA C2S H2SC 109.5
H2SB C2S H2SC 109.5

loop_
_geom_bond_atom_site_label_1
_geom_bond_atom_site_label_2
_geom_bond_distance
_geom_bond_publ_flag
O1 C2 1.3702(12) ?
O1 C8A 1.3747(12) ?
O2 C2 1.2133(12) y
O31 C31 1.2234(13) y
O343 C343 1.3631(12) ?
O343 C431 1.4280(12) ?
O344 C344 1.3759(11) ?
O344 C441 1.4356(12) ?
O345 C345 1.3635(12) ?
O345 C451 1.4309(13) ?
N32 C31 1.3543(13) y
N32 N33 1.3793(11) y
N32 H32 0.870(16) ?
N33 C34 1.2753(14) y
C2 C3 1.4647(13) ?
C3 C4 1.3547(14) ?
C3 C31 1.5056(13) y
C4 C4A 1.4340(13) ?
C4 H4 0.9500 ?
C5 C6 1.3840(15) ?
C5 C4A 1.4057(14) ?
C5 H5 0.9500 ?
C4A C8A 1.3935(14) ?
C6 C7 1.3965(16) ?
C6 H6 0.9500 ?
C7 C8 1.3856(15) ?
C7 H7 0.9500 ?
C8 C8A 1.3890(13) ?
C8 H8 0.9500 ?
C34 C341 1.4629(14) y
C34 H34 0.9500 ?
C341 C342 1.3953(14) ?
C341 C346 1.3955(14) ?
C342 C343 1.3894(13) ?
C342 H342 0.9500 ?
C343 C344 1.4028(14) ?
C344 C345 1.3955(14) ?
C345 C346 1.3921(14) ?
C346 H346 0.9500 ?
C431 H43A 0.9800 ?
C431 H43B 0.9800 ?
C431 H43C 0.9800 ?
C441 H41A 0.9800 ?
C441 H41B 0.9800 ?
C441 H41C 0.9800 ?
C451 H51A 0.9800 ?
C451 H51B 0.9800 ?
C451 H51C 0.9800 ?
S1S O1S 1.483(16) ?
S1S C2S 1.775(7) ?
S1S C1S 1.782(5) ?
C1S H1SA 0.9800 ?
C1S H1SB 0.9800 ?
C1S H1SC 0.9800 ?
C2S H2SA 0.9800 ?
C2S H2SB 0.9800 ?
C2S H2SC 0.9800 ?

loop_
_geom_hbond_atom_site_label_D
_geom_hbond_atom_site_label_H
_geom_hbond_atom_site_label_A
_geom_hbond_site_symmetry_A
_geom_hbond_distance_DH
_geom_hbond_distance_HA
_geom_hbond_distance_DA
_geom_hbond_angle_DHA
N32 H32 O2 . 0.870(16) 1.955(15) 2.6878(12) 141.0(14)
C441 H41C O345 7_667 0.98 2.58 3.4772(12) 152
C451 H51A O1 2_656 0.98 2.65 3.4463(13) 138
C34 H34 O1S . 0.95 2.57 3.30(5) 134
C34 H34 O1S 2_656 0.95 2.63 3.34(5) 133
C34 H34 S1S . 0.95 2.69 3.6158(12) 166
C431 H43C O343 4_646 0.98 2.50 3.2505(13) 133
C2S H2SA N32 2_666 0.98 2.61 3.3000(6) 127
C4 H4 O31 1_555 0.95 2.45 2.7761(12) 100
C4 H4 O31 5_656 0.95 2.38 3.2415(12) 150
C5 H5 O31 5_656 0.95 2.59 3.3931(13) 143
C431 H43B Cg3 1_545 0.98 2.73 3.5882(13) 147
C451 H51B Cg3 1_545 0.98 2.95 3.8562(12) 155
C451 H51C Cg2 5_666 0.98 2.83 3.6883(13) 147
C31 O31 Cg1 5_666 0 0 3.3971(6) 89.93(6)

loop_
_geom_torsion_atom_site_label_1
_geom_torsion_atom_site_label_2
_geom_torsion_atom_site_label_3
_geom_torsion_atom_site_label_4
_geom_torsion
C31 N32 N33 C34 -173.67(10)
C8A O1 C2 O2 -179.61(9)
C8A O1 C2 C3 -0.32(13)
O2 C2 C3 C4 179.69(10)
O1 C2 C3 C4 0.50(14)
O2 C2 C3 C31 0.42(16)
O1 C2 C3 C31 -178.77(8)
C2 C3 C4 C4A -0.40(14)
C31 C3 C4 C4A 178.90(9)
C6 C5 C4A C8A -1.25(15)
C6 C5 C4A C4 177.48(9)
C3 C4 C4A C8A 0.11(14)
C3 C4 C4A C5 -178.62(9)
C4A C5 C6 C7 1.01(16)
C5 C6 C7 C8 0.00(16)
C6 C7 C8 C8A -0.72(15)
C2 O1 C8A C8 178.49(9)
C2 O1 C8A C4A 0.04(14)
C7 C8 C8A O1 -177.96(9)
C7 C8 C8A C4A 0.46(15)
C5 C4A C8A O1 178.88(9)
C4 C4A C8A O1 0.08(14)
C5 C4A C8A C8 0.52(15)
C4 C4A C8A C8 -178.28(9)
N33 N32 C31 O31 -7.04(16)
N33 N32 C31 C3 172.52(8)
C4 C3 C31 O31 0.54(14)
C2 C3 C31 O31 179.82(9)
C4 C3 C31 N32 -179.03(9)
C2 C3 C31 N32 0.25(14)
N32 N33 C34 C341 177.68(10)
N33 C34 C341 C342 9.81(18)
N33 C34 C341 C346 -169.23(11)
C346 C341 C342 C343 -1.33(16)
C34 C341 C342 C343 179.66(10)
C431 O343 C343 C342 -2.19(14)
C431 O343 C343 C344 178.22(9)
C341 C342 C343 O343 179.45(9)
C341 C342 C343 C344 -0.98(15)
C441 O344 C344 C345 92.74(11)
C441 O344 C344 C343 -89.56(11)
O343 C343 C344 O344 5.20(13)
C342 C343 C344 O344 -174.41(9)
O343 C343 C344 C345 -177.09(9)
C342 C343 C344 C345 3.30(15)
C451 O345 C345 C346 1.34(15)
C451 O345 C345 C344 -178.86(9)
O344 C344 C345 O345 -5.41(14)
C343 C344 C345 O345 176.88(9)
O344 C344 C345 C346 174.40(9)
C343 C344 C345 C346 -3.31(15)
O345 C345 C346 C341 -179.17(10)
C344 C345 C346 C341 1.03(17)
C342 C341 C346 C345 1.31(17)
C34 C341 C346 C345 -179.64(10)

_cod_database_fobs_code 2243078
